data_4124003
loop_
_publ_author_name
'Cheng Jinguang'
'Alonso, J.A.'
'Zhou Jianshi'
'Suard, E.'
'Goodenough, J.B.'

_publ_section_title
;
 A new perovskite polytype in the high-pressure sequence of Ba Ir O3
;
_journal_name_full 'Journal of the American Chemical Society'
_journal_page_first 7461
_journal_page_last 7469
_journal_volume 131
_journal_year 2009
_chemical_formula_sum 'Ba Ir O3'
_space_group_IT_number 15
_symmetry_space_group_name_Hall '-C 2yc'
_symmetry_space_group_name_H-M 'C 1 2/c 1'
_cell_angle_alpha 90
_cell_angle_beta 91.319
_cell_angle_gamma 90
_cell_formula_units_Z 12
_cell_length_a 5.7483
_cell_length_b 9.939
_cell_length_c 14.3582
_cell_volume 820.100
_citation_journal_id_ASTM JACSAT
_cod_data_source_file ChengJinguang_JACSAT_2009_1734.cif
_cod_data_source_block Ba1Ir1O3
_cod_original_cell_volume 820.1004
_cod_original_formula_sum 'Ba1 Ir1 O3'
_cod_database_code 4124003

loop_
_symmetry_equiv_pos_as_xyz
x,y,z
-x,y,-z+1/2
-x,-y,-z
x,-y,z-1/2
x+1/2,y+1/2,z
-x+1/2,y+1/2,-z+1/2
-x+1/2,-y+1/2,-z
x+1/2,-y+1/2,z-1/2

loop_
_atom_site_label
_atom_site_type_symbol
_atom_site_fract_x
_atom_site_fract_y
_atom_site_fract_z
_atom_site_occupancy
_atom_site_U_iso_or_equiv
Ba1 Ba+2 0 -0.0052 0.25 1 0.0
O1 O-2 0 0.499 0.25 1 0.0
Ba2 Ba+2 0.0078 0.3349 0.0912 1 0.0
Ir2 Ir+4 0.9936 0.3323 0.8442 1 0.0
O4 O-2 0.286 0.087 0.049 1 0.0
O2 O-2 0.218 0.239 0.2427 1 0.0
Ir1 Ir+4 0 0 0 1 0.0
O3 O-2 0.036 0.846 0.0852 1 0.0
O5 O-2 0.809 0.09 0.103 1 0.0
